data_2108739
loop_
_publ_author_name
'Sakthidharan, C. P.'
'Niewa, R.'
'Zherebtsov, D. A.'
'Podgornov, F. V.'
'Matveychuk, Y. V.'
'Bartashevich, E. V.'
'Nayfert, S. A.'
'Adonin, S. A.'
'Gavrilyak, M. V.'
'Boronin, V. A.'
'Polozov, M. A.'
'Karthikeyan, S.'
'Sarojadevi, M.'
'Rajakumar, K.'
'Prabunathan, P.'

_publ_section_title
;
 Crystal structures and dielectric properties of
 4,4'-dimethyl-6,6'-dichlorothioindigo (Pigment Red 181)
;
_journal_coeditor_code RM5041SUP1
_journal_issue 1
_journal_name_full 'Acta Crystallographica Section B'
_journal_page_first 23
_journal_page_last 30
_journal_paper_doi 10.1107/S2052520620014869
_journal_volume 77
_journal_year 2021
_chemical_formula_sum 'C18 H10 Cl2 O2 S2'
_chemical_formula_weight 393.28
_space_group_IT_number 14
_space_group_name_Hall '-P 2ybc'
_space_group_name_H-M_alt 'P 1 21/c 1'
_symmetry_cell_setting monoclinic
_symmetry_space_group_name_H-M 'P 1 21/c 1'
_atom_sites_solution_hydrogens geom
_atom_sites_solution_primary direct
_atom_sites_solution_secondary difmap
_audit_creation_method SHELXL-97
_cell_angle_alpha 90.00
_cell_angle_beta 95.846(4)
_cell_angle_gamma 90.00
_cell_formula_units_Z 2
_cell_length_a 4.6455(3)
_cell_length_b 15.9427(8)
_cell_length_c 10.1908(6)
_cell_measurement_reflns_used 1880
_cell_measurement_temperature 130(2)
_cell_measurement_theta_max 28.34
_cell_measurement_theta_min 2.38
_cell_volume 750.82(8)
_computing_structure_refinement 'SHELXL-97 (Sheldrick, 1997)'
_computing_structure_solution 'SHELXS-97 (Sheldrick, 1990)'
_diffrn_ambient_temperature 130(2)
_diffrn_measured_fraction_theta_full 0.999
_diffrn_measured_fraction_theta_max 0.999
_diffrn_measurement_device_type 'BRUKER AXS (Kappa APEX II Duo)'
_diffrn_radiation_monochromator graphite
_diffrn_radiation_source 'conventional tube'
_diffrn_radiation_type MoK\a
_diffrn_radiation_wavelength 0.71073
_diffrn_reflns_av_R_equivalents 0.0559
_diffrn_reflns_av_sigmaI/netI 0.0430
_diffrn_reflns_limit_h_max 6
_diffrn_reflns_limit_h_min -6
_diffrn_reflns_limit_k_max 21
_diffrn_reflns_limit_k_min -21
_diffrn_reflns_limit_l_max 13
_diffrn_reflns_limit_l_min -13
_diffrn_reflns_number 12979
_diffrn_reflns_theta_full 28.34
_diffrn_reflns_theta_max 28.34
_diffrn_reflns_theta_min 2.38
_exptl_absorpt_coefficient_mu 0.719
_exptl_absorpt_correction_T_max 0.9481
_exptl_absorpt_correction_T_min 0.7875
_exptl_absorpt_correction_type multi-scan
_exptl_absorpt_process_details 'Blessing, 1995'
_exptl_crystal_colour black
_exptl_crystal_density_diffrn 1.740
_exptl_crystal_density_method 'not measured'
_exptl_crystal_description 'black needle'
_exptl_crystal_F_000 400
_exptl_crystal_size_max 0.35
_exptl_crystal_size_mid 0.11
_exptl_crystal_size_min 0.08
_refine_diff_density_max 0.851
_refine_diff_density_min -1.306
_refine_diff_density_rms 0.160
_refine_ls_extinction_method none
_refine_ls_goodness_of_fit_ref 1.076
_refine_ls_hydrogen_treatment constr
_refine_ls_matrix_type full
_refine_ls_number_parameters 115
_refine_ls_number_reflns 1882
_refine_ls_number_restraints 0
_refine_ls_restrained_S_all 1.076
_refine_ls_R_factor_all 0.0874
_refine_ls_R_factor_gt 0.0629
_refine_ls_shift/su_max 0.002
_refine_ls_shift/su_mean 0.000
_refine_ls_structure_factor_coef Fsqd
_refine_ls_weighting_details 'calc w=1/[\s^2^(Fo^2^)+(0.1070P)^2^+2.7825P] where P=(Fo^2^+2Fc^2^)/3'
_refine_ls_weighting_scheme calc
_refine_ls_wR_factor_gt 0.1821
_refine_ls_wR_factor_ref 0.2008
_reflns_number_gt 1410
_reflns_number_total 1882
_reflns_threshold_expression >2sigma(I)
_cod_data_source_file rm5041sup1.cif
_cod_data_source_block 1
_cod_depositor_comments 'Adding full bibliography for 2108739--2108740.cif.'
_cod_original_sg_symbol_H-M 'P 21/c'
_cod_database_code 2108739
_cod_database_fobs_code 2108739

loop_
_symmetry_equiv_pos_as_xyz
'x, y, z'
'-x, y+1/2, -z+1/2'
'-x, -y, -z'
'x, -y-1/2, z-1/2'

loop_
_atom_site_label
_atom_site_type_symbol
_atom_site_fract_x
_atom_site_fract_y
_atom_site_fract_z
_atom_site_U_iso_or_equiv
_atom_site_adp_type
_atom_site_occupancy
_atom_site_symmetry_multiplicity
_atom_site_calc_flag
_atom_site_refinement_flags
_atom_site_disorder_assembly
_atom_site_disorder_group
S1 S 0.2746(2) 0.54976(6) 0.35512(10) 0.0121(3) Uani 1 1 d . . .
Cl1 Cl 0.8916(3) 0.39280(9) -0.00068(13) 0.0337(4) Uani 1 1 d . . .
O1 O -0.0020(6) 0.34048(17) 0.4845(3) 0.0160(6) Uani 1 1 d . . .
C2 C 0.4055(8) 0.4608(2) 0.2771(4) 0.0123(8) Uani 1 1 d . . .
C3 C 0.5920(8) 0.4662(3) 0.1779(4) 0.0139(8) Uani 1 1 d . . .
H3 H 0.6591 0.5186 0.1488 0.016(12) Uiso 1 1 calc R . .
C4 C 0.3911(9) 0.3087(2) 0.2646(4) 0.0140(8) Uani 1 1 d . . .
C5 C 0.5771(9) 0.3137(3) 0.1649(4) 0.0158(8) Uani 1 1 d . . .
H5 H 0.6380 0.2639 0.1246 0.019(13) Uiso 1 1 calc R . .
C6 C 0.3085(8) 0.3837(2) 0.3201(4) 0.0120(7) Uani 1 1 d . . .
C7 C 0.0834(8) 0.4858(2) 0.4533(4) 0.0111(7) Uani 1 1 d . . .
C9 C 0.6729(8) 0.3913(3) 0.1248(4) 0.0164(8) Uani 1 1 d . . .
C10 C 0.2851(9) 0.2253(3) 0.3056(5) 0.0189(9) Uani 1 1 d . . .
H10A H 0.3599 0.1813 0.2512 0.043(18) Uiso 1 1 calc R . .
H10B H 0.0731 0.2246 0.2941 0.06(2) Uiso 1 1 calc R . .
H10C H 0.3528 0.2153 0.3986 0.05(2) Uiso 1 1 calc R . .
C11 C 0.1172(8) 0.3945(2) 0.4246(4) 0.0115(7) Uani 1 1 d . . .

loop_
_atom_site_aniso_label
_atom_site_aniso_U_11
_atom_site_aniso_U_22
_atom_site_aniso_U_33
_atom_site_aniso_U_23
_atom_site_aniso_U_13
_atom_site_aniso_U_12
S1 0.0126(5) 0.0118(4) 0.0126(5) -0.0006(4) 0.0042(3) 0.0004(3)
Cl1 0.0283(7) 0.0453(8) 0.0287(7) -0.0022(5) 0.0093(5) 0.0051(5)
O1 0.0210(15) 0.0108(13) 0.0168(15) -0.0001(11) 0.0047(11) 0.0000(11)
C2 0.0082(17) 0.0157(18) 0.0131(19) -0.0027(14) 0.0006(14) 0.0000(13)
C3 0.0103(18) 0.0192(19) 0.0125(19) 0.0003(15) 0.0030(14) 0.0010(14)
C4 0.0137(18) 0.0159(18) 0.0117(19) -0.0013(15) -0.0015(15) 0.0054(14)
C5 0.0158(19) 0.019(2) 0.0122(19) -0.0050(15) 0.0004(15) 0.0081(15)
C6 0.0105(17) 0.0145(18) 0.0110(18) -0.0012(14) 0.0004(14) 0.0022(14)
C7 0.0102(16) 0.0116(17) 0.0114(18) 0.0016(14) 0.0002(14) 0.0009(13)
C9 0.0107(18) 0.028(2) 0.0103(19) -0.0041(16) 0.0013(14) 0.0032(15)
C10 0.022(2) 0.0146(19) 0.020(2) -0.0009(16) 0.0025(17) 0.0052(15)
C11 0.0093(16) 0.0131(17) 0.0118(18) -0.0019(14) -0.0008(14) 0.0030(13)

loop_
_atom_type_symbol
_atom_type_description
_atom_type_scat_dispersion_real
_atom_type_scat_dispersion_imag
_atom_type_scat_source
C C 0.0033 0.0016 'International Tables Vol C Tables 4.2.6.8 and 6.1.1.4'
H H 0.0000 0.0000 'International Tables Vol C Tables 4.2.6.8 and 6.1.1.4'
O O 0.0106 0.0060 'International Tables Vol C Tables 4.2.6.8 and 6.1.1.4'
S S 0.1246 0.1234 'International Tables Vol C Tables 4.2.6.8 and 6.1.1.4'
Cl Cl 0.1484 0.1585 'International Tables Vol C Tables 4.2.6.8 and 6.1.1.4'

loop_
_geom_angle_atom_site_label_1
_geom_angle_atom_site_label_2
_geom_angle_atom_site_label_3
_geom_angle
_geom_angle_site_symmetry_1
_geom_angle_site_symmetry_3
_geom_angle_publ_flag
C7 S1 C2 90.41(18) . . ?
C6 C2 C3 121.6(4) . . ?
C6 C2 S1 115.5(3) . . ?
C3 C2 S1 122.9(3) . . ?
C9 C3 C2 116.3(4) . . ?
C9 C3 H3 121.8 . . ?
C2 C3 H3 121.8 . . ?
C6 C4 C5 117.4(4) . . ?
C6 C4 C10 122.6(4) . . ?
C5 C4 C10 120.0(4) . . ?
C9 C5 C4 120.2(4) . . ?
C9 C5 H5 119.9 . . ?
C4 C5 H5 119.9 . . ?
C4 C6 C2 121.2(4) . . ?
C4 C6 C11 127.5(4) . . ?
C2 C6 C11 111.3(3) . . ?
C7 C7 C11 122.6(4) 3_566 . ?
C7 C7 S1 124.5(4) 3_566 . ?
C11 C7 S1 112.9(3) . . ?
C3 C9 C5 123.2(4) . . ?
C3 C9 Cl1 119.1(3) . . ?
C5 C9 Cl1 117.6(3) . . ?
C4 C10 H10A 109.5 . . ?
C4 C10 H10B 109.5 . . ?
H10A C10 H10B 109.5 . . ?
C4 C10 H10C 109.5 . . ?
H10A C10 H10C 109.5 . . ?
H10B C10 H10C 109.5 . . ?
O1 C11 C6 128.3(4) . . ?
O1 C11 C7 121.8(3) . . ?
C6 C11 C7 109.9(3) . . ?

loop_
_geom_bond_atom_site_label_1
_geom_bond_atom_site_label_2
_geom_bond_distance
_geom_bond_site_symmetry_2
_geom_bond_publ_flag
S1 C7 1.735(4) . ?
S1 C2 1.764(4) . ?
Cl1 C9 1.713(4) . ?
O1 C11 1.221(5) . ?
C2 C6 1.395(5) . ?
C2 C3 1.399(5) . ?
C3 C9 1.379(6) . ?
C3 H3 0.9500 . ?
C4 C6 1.394(5) . ?
C4 C5 1.402(6) . ?
C4 C10 1.492(6) . ?
C5 C9 1.390(6) . ?
C5 H5 0.9500 . ?
C6 C11 1.465(5) . ?
C7 C7 1.365(7) 3_566 ?
C7 C11 1.495(5) . ?
C10 H10A 0.9800 . ?
C10 H10B 0.9800 . ?
C10 H10C 0.9800 . ?
